data_7042799
loop_
_publ_author_name
'Hitzel, Sandra'
'F\"arber, Christian'
'Bruhn, Clemens'
'Siemeling, Ulrich'

_publ_section_title
;
 Phosphido complexes derived from 1,1&#x2019;-ferrocenediyl-bridged
 secondary diphosphines
;
_journal_name_full 'Dalton Trans.'
_journal_paper_doi 10.1039/C7DT00941K
_journal_year 2017
_chemical_formula_sum 'C64 H86 Fe2 Ni4 O2 P4'
_chemical_formula_weight 1357.74
_space_group_crystal_system monoclinic
_space_group_IT_number 14
_space_group_name_Hall '-P 2ybc'
_space_group_name_H-M_alt 'P 1 21/c 1'
_symmetry_space_group_name_Hall '-P 2ybc'
_symmetry_space_group_name_H-M 'P 1 21/c 1'
_atom_sites_solution_hydrogens geom
_audit_creation_method SHELXL-2014/7
_audit_update_record
;
2017-03-06 deposited with the CCDC.
2017-04-25 downloaded from the CCDC.
;
_cell_angle_alpha 90
_cell_angle_beta 96.178(5)
_cell_angle_gamma 90
_cell_formula_units_Z 2
_cell_length_a 14.0188(8)
_cell_length_b 10.6198(5)
_cell_length_c 20.1658(12)
_cell_measurement_reflns_used 7195
_cell_measurement_temperature 173(2)
_cell_measurement_theta_max 24.82
_cell_measurement_theta_min 1.46
_cell_volume 2984.8(3)
_computing_structure_refinement 'SHELXL-2014/7 (Sheldrick, 2014)'
_diffrn_ambient_temperature 173(2)
_diffrn_detector 'image plate (34 cm diameter)'
_diffrn_detector_area_resol_mean 6.67
_diffrn_detector_type STOE
_diffrn_measured_fraction_theta_full 0.999
_diffrn_measured_fraction_theta_max 0.999
_diffrn_measurement_details ' 138 frames, detector distance = 133 mm'
_diffrn_measurement_device '2-circle goniometer'
_diffrn_measurement_device_type 'STOE IPDS 2'
_diffrn_measurement_method 'rotation method'
_diffrn_radiation_collimation '1.2, 0.6 mm diameter, multiple pinhole'
_diffrn_radiation_monochromator 'plane graphite'
_diffrn_radiation_polarisn_norm 270
_diffrn_radiation_type 'Mo K\a'
_diffrn_radiation_wavelength 0.71073
_diffrn_reflns_av_R_equivalents 0.1011
_diffrn_reflns_av_unetI/netI 0.1261
_diffrn_reflns_Laue_measured_fraction_full 0.999
_diffrn_reflns_Laue_measured_fraction_max 0.999
_diffrn_reflns_limit_h_max 16
_diffrn_reflns_limit_h_min -14
_diffrn_reflns_limit_k_max 12
_diffrn_reflns_limit_k_min -12
_diffrn_reflns_limit_l_max 23
_diffrn_reflns_limit_l_min -23
_diffrn_reflns_number 13143
_diffrn_reflns_point_group_measured_fraction_full 0.999
_diffrn_reflns_point_group_measured_fraction_max 0.999
_diffrn_reflns_theta_full 25.000
_diffrn_reflns_theta_max 25.000
_diffrn_reflns_theta_min 2.032
_diffrn_source 'Genix Mo HF'
_diffrn_source_current 1.000
_diffrn_source_power 0.050
_diffrn_source_voltage 50
_exptl_absorpt_coefficient_mu 1.860
_exptl_absorpt_correction_T_max 0.9595
_exptl_absorpt_correction_T_min 0.8414
_exptl_absorpt_correction_type integration
_exptl_absorpt_process_details 'X-red ver. 1.58 (Stoe & Cie. 2012)'
_exptl_crystal_colour black
_exptl_crystal_density_diffrn 1.511
_exptl_crystal_description plate
_exptl_crystal_F_000 1420
_exptl_crystal_size_max 0.160
_exptl_crystal_size_mid 0.050
_exptl_crystal_size_min 0.030
_refine_diff_density_max 0.655
_refine_diff_density_min -0.806
_refine_diff_density_rms 0.125
_refine_ls_extinction_coef 0.0004(2)
_refine_ls_extinction_expression Fc^*^=kFc[1+0.001xFc^2^\l^3^/sin(2\q)]^-1/4^
_refine_ls_extinction_method 'SHELXL-2014/7 (Sheldrick 2014'
_refine_ls_goodness_of_fit_ref 1.068
_refine_ls_hydrogen_treatment constr
_refine_ls_matrix_type full
_refine_ls_number_parameters 350
_refine_ls_number_reflns 5250
_refine_ls_number_restraints 0
_refine_ls_restrained_S_all 1.068
_refine_ls_R_factor_all 0.1654
_refine_ls_R_factor_gt 0.0812
_refine_ls_shift/su_max 0.000
_refine_ls_shift/su_mean 0.000
_refine_ls_structure_factor_coef Fsqd
_refine_ls_weighting_details 'w=1/[\s^2^(Fo^2^)+(0.0563P)^2^+20.8253P] where P=(Fo^2^+2Fc^2^)/3'
_refine_ls_weighting_scheme calc
_refine_ls_wR_factor_gt 0.1681
_refine_ls_wR_factor_ref 0.2120
_reflns_Friedel_coverage 0.000
_reflns_number_gt 2763
_reflns_number_total 5250
_reflns_threshold_expression 'I > 2\s(I)'
_cod_data_source_file c7dt00941k2.cif
_cod_data_source_block i2185
_cod_database_code 7042799
_shelx_shelxl_version_number 2014/7
_shelx_space_group_comment
;
The symmetry employed for this shelxl refinement is uniquely defined
by the following loop, which should always be used as a source of
symmetry information in preference to the above space-group names.
They are only intended as comments.
;
_shelx_estimated_absorpt_t_min 0.755
_shelx_estimated_absorpt_t_max 0.946

loop_
_space_group_symop_operation_xyz
'x, y, z'
'-x, y+1/2, -z+1/2'
'-x, -y, -z'
'x, -y-1/2, z-1/2'

loop_
_atom_site_label
_atom_site_type_symbol
_atom_site_fract_x
_atom_site_fract_y
_atom_site_fract_z
_atom_site_U_iso_or_equiv
_atom_site_adp_type
_atom_site_occupancy
_atom_site_site_symmetry_order
_atom_site_calc_flag
_atom_site_refinement_flags_posn
_atom_site_refinement_flags_adp
C1 C 0.3279(8) 0.3745(11) 0.1555(5) 0.042(3) Uani 1 1 d . .
C2 C 0.2490(8) 0.3781(13) 0.1961(5) 0.049(3) Uani 1 1 d . .
H2A H 0.2174 0.3066 0.2118 0.059 Uiso 1 1 calc R U
C3 C 0.2265(10) 0.5039(13) 0.2086(6) 0.056(3) Uani 1 1 d . .
H3A H 0.1773 0.5312 0.2343 0.067 Uiso 1 1 calc R U
C4 C 0.2884(9) 0.5837(12) 0.1772(6) 0.054(3) Uani 1 1 d . .
H4A H 0.2888 0.6731 0.1786 0.065 Uiso 1 1 calc R U
C5 C 0.3502(9) 0.5061(12) 0.1429(5) 0.053(3) Uani 1 1 d . .
H5A H 0.3977 0.5351 0.1164 0.063 Uiso 1 1 calc R U
C6 C 0.1841(8) 0.3710(10) 0.0235(5) 0.040(3) Uani 1 1 d . .
C7 C 0.1009(8) 0.3777(12) 0.0600(6) 0.051(3) Uani 1 1 d . .
H7A H 0.0683 0.3075 0.0761 0.061 Uiso 1 1 calc R U
C8 C 0.0762(9) 0.5030(12) 0.0676(6) 0.055(3) Uani 1 1 d . .
H8A H 0.0241 0.5322 0.0899 0.066 Uiso 1 1 calc R U
C9 C 0.1409(10) 0.5801(14) 0.0369(6) 0.062(4) Uani 1 1 d . .
H9A H 0.1404 0.6695 0.0356 0.075 Uiso 1 1 calc R U
C10 C 0.2061(9) 0.5006(11) 0.0088(5) 0.049(3) Uani 1 1 d . .
H10A H 0.2564 0.5276 -0.0159 0.059 Uiso 1 1 calc R U
C11 C 0.4781(8) 0.1966(11) 0.1809(5) 0.046(3) Uani 1 1 d . .
C12 C 0.5469(9) 0.3055(14) 0.1938(6) 0.067(4) Uani 1 1 d . .
H12A H 0.6029 0.2781 0.2236 0.081 Uiso 1 1 calc R U
H12B H 0.5148 0.3746 0.2148 0.081 Uiso 1 1 calc R U
H12C H 0.5676 0.3345 0.1515 0.081 Uiso 1 1 calc R U
C13 C 0.4392(9) 0.1623(12) 0.2468(5) 0.055(3) Uani 1 1 d . .
H13A H 0.4032 0.2338 0.2621 0.066 Uiso 1 1 calc R U
H13B H 0.4928 0.1421 0.2804 0.066 Uiso 1 1 calc R U
H13C H 0.3967 0.0891 0.2399 0.066 Uiso 1 1 calc R U
C14 C 0.5294(9) 0.0849(14) 0.1544(6) 0.070(4) Uani 1 1 d . .
H14C H 0.4867 0.0116 0.1514 0.084 Uiso 1 1 calc R U
H14B H 0.5871 0.0659 0.1845 0.084 Uiso 1 1 calc R U
H14A H 0.5476 0.1049 0.1100 0.084 Uiso 1 1 calc R U
C15 C 0.1930(9) 0.1786(12) -0.0743(5) 0.051(3) Uani 1 1 d . .
C16 C 0.2371(10) 0.0529(12) -0.0911(6) 0.058(3) Uani 1 1 d . .
H16A H 0.2089 0.0250 -0.1352 0.069 Uiso 1 1 calc R U
H16B H 0.2242 -0.0099 -0.0576 0.069 Uiso 1 1 calc R U
H16C H 0.3066 0.0629 -0.0913 0.069 Uiso 1 1 calc R U
C17 C 0.0846(9) 0.1593(14) -0.0703(6) 0.065(4) Uani 1 1 d . .
H17A H 0.0753 0.0983 -0.0350 0.078 Uiso 1 1 calc R U
H17B H 0.0544 0.1275 -0.1131 0.078 Uiso 1 1 calc R U
H17C H 0.0552 0.2398 -0.0601 0.078 Uiso 1 1 calc R U
C18 C 0.2028(10) 0.2731(13) -0.1282(5) 0.060(4) Uani 1 1 d . .
H18C H 0.1821 0.3559 -0.1138 0.072 Uiso 1 1 calc R U
H18B H 0.1628 0.2477 -0.1688 0.072 Uiso 1 1 calc R U
H18A H 0.2701 0.2776 -0.1372 0.072 Uiso 1 1 calc R U
C19 C 0.4980(10) 0.4352(12) -0.0133(6) 0.056(3) Uani 1 1 d . .
C20 C 0.4383(9) 0.3880(14) -0.0688(6) 0.059(4) Uani 1 1 d . .
H20A H 0.3922 0.4354 -0.0964 0.071 Uiso 1 1 calc R U
C21 C 0.4587(9) 0.2581(15) -0.0765(6) 0.061(4) Uani 1 1 d . .
H21A H 0.4280 0.2060 -0.1107 0.073 Uiso 1 1 calc R U
C22 C 0.5279(10) 0.2180(17) -0.0285(7) 0.076(4) Uani 1 1 d . .
H22A H 0.5555 0.1365 -0.0232 0.091 Uiso 1 1 calc R U
C23 C 0.5495(10) 0.3275(12) 0.0122(6) 0.055(3) Uani 1 1 d . .
H23A H 0.5931 0.3278 0.0516 0.066 Uiso 1 1 calc R U
C24 C 0.1324(10) 0.0273(14) 0.1289(9) 0.076(4) Uani 1 1 d . .
H24A H 0.0731 0.0691 0.1316 0.091 Uiso 1 1 calc R U
C25 C 0.1594(10) -0.0412(12) 0.0744(7) 0.060(3) Uani 1 1 d . .
H25A H 0.1227 -0.0485 0.0321 0.072 Uiso 1 1 calc R U
C26 C 0.2473(11) -0.0960(13) 0.0918(8) 0.073(4) Uani 1 1 d . .
H26A H 0.2794 -0.1523 0.0651 0.087 Uiso 1 1 calc R U
C27 C 0.2801(12) -0.0561(14) 0.1533(9) 0.081(5) Uani 1 1 d . .
H27A H 0.3408 -0.0766 0.1764 0.098 Uiso 1 1 calc R U
C28 C 0.2094(14) 0.0220(17) 0.1784(8) 0.085(5) Uani 1 1 d . .
H28A H 0.2141 0.0624 0.2206 0.102 Uiso 1 1 calc R U
C29 C 0.1413(16) -0.248(2) -0.1500(14) 0.152(11) Uani 1 1 d . .
H29A H 0.1328 -0.2460 -0.1019 0.182 Uiso 1 1 calc R U
H29B H 0.2084 -0.2250 -0.1551 0.182 Uiso 1 1 calc R U
C30 C 0.1223(17) -0.370(2) -0.1751(10) 0.124(8) Uani 1 1 d . .
H30A H 0.1088 -0.4287 -0.1390 0.149 Uiso 1 1 calc R U
H30B H 0.1774 -0.4030 -0.1967 0.149 Uiso 1 1 calc R U
C31 C 0.0371(16) -0.3557(19) -0.2243(10) 0.113(7) Uani 1 1 d . .
H31A H 0.0449 -0.4052 -0.2650 0.136 Uiso 1 1 calc R U
H31B H -0.0211 -0.3855 -0.2053 0.136 Uiso 1 1 calc R U
C32 C 0.0295(16) -0.2280(18) -0.2393(11) 0.127(9) Uani 1 1 d . .
H32B H -0.0387 -0.2023 -0.2458 0.153 Uiso 1 1 calc R U
H32A H 0.0590 -0.2095 -0.2807 0.153 Uiso 1 1 calc R U
Fe1 Fe 0.21323(12) 0.47032(16) 0.10858(7) 0.0427(4) Uani 1 1 d . .
Ni1 Ni 0.40471(11) 0.27714(16) 0.01564(7) 0.0466(4) Uani 1 1 d . .
Ni2 Ni 0.26087(11) 0.10414(14) 0.09234(7) 0.0436(4) Uani 1 1 d . .
O1 O 0.0783(9) -0.1626(11) -0.1848(7) 0.109(4) Uani 1 1 d . .
P1 P 0.3752(2) 0.2398(3) 0.11696(13) 0.0403(7) Uani 1 1 d . .
P2 P 0.2530(2) 0.2320(3) 0.00786(13) 0.0409(7) Uani 1 1 d . .

loop_
_atom_site_aniso_label
_atom_site_aniso_U_11
_atom_site_aniso_U_22
_atom_site_aniso_U_33
_atom_site_aniso_U_23
_atom_site_aniso_U_13
_atom_site_aniso_U_12
C1 0.041(6) 0.046(7) 0.036(5) 0.000(5) -0.008(5) -0.007(5)
C2 0.044(7) 0.068(9) 0.037(6) 0.001(6) 0.010(5) 0.014(6)
C3 0.067(9) 0.057(8) 0.043(6) -0.013(6) 0.000(6) 0.008(7)
C4 0.061(8) 0.048(7) 0.048(6) -0.008(6) -0.018(6) 0.017(7)
C5 0.054(8) 0.058(8) 0.042(6) -0.004(6) -0.011(5) -0.005(6)
C6 0.040(6) 0.040(7) 0.039(5) 0.009(5) 0.004(5) 0.009(5)
C7 0.042(7) 0.055(8) 0.055(7) -0.005(6) 0.005(6) 0.000(6)
C8 0.060(8) 0.052(8) 0.049(7) -0.004(6) -0.013(6) 0.011(7)
C9 0.073(9) 0.058(9) 0.052(7) 0.012(7) -0.013(7) 0.004(8)
C10 0.053(7) 0.042(7) 0.049(6) 0.009(5) -0.007(6) -0.008(6)
C11 0.048(7) 0.049(7) 0.039(6) -0.001(5) -0.002(5) 0.013(6)
C12 0.048(8) 0.090(11) 0.061(8) -0.003(8) -0.005(6) -0.002(8)
C13 0.069(9) 0.049(7) 0.044(6) 0.005(6) -0.012(6) 0.011(7)
C14 0.055(8) 0.086(11) 0.065(8) -0.013(8) -0.015(7) 0.031(8)
C15 0.048(7) 0.064(8) 0.040(6) -0.009(6) 0.001(5) -0.001(6)
C16 0.066(8) 0.057(8) 0.049(6) -0.014(6) 0.005(6) -0.013(7)
C17 0.057(9) 0.081(10) 0.055(7) -0.019(7) -0.007(6) -0.007(7)
C18 0.074(9) 0.074(9) 0.029(5) 0.005(6) -0.008(6) -0.013(8)
C19 0.060(8) 0.062(9) 0.047(7) 0.000(6) 0.012(6) -0.016(7)
C20 0.055(8) 0.079(10) 0.044(6) 0.004(7) 0.007(6) -0.021(8)
C21 0.055(8) 0.083(11) 0.049(7) 0.000(7) 0.024(6) -0.003(8)
C22 0.049(8) 0.099(12) 0.083(10) -0.013(9) 0.019(7) -0.017(9)
C23 0.067(9) 0.060(8) 0.040(6) -0.014(6) 0.018(6) -0.012(7)
C24 0.054(8) 0.064(10) 0.116(12) 0.008(9) 0.039(9) -0.002(8)
C25 0.060(8) 0.045(8) 0.077(9) 0.007(7) 0.013(7) -0.009(7)
C26 0.073(10) 0.048(8) 0.097(11) 0.000(8) 0.007(9) 0.002(8)
C27 0.083(12) 0.052(10) 0.104(12) 0.030(9) -0.012(10) -0.028(9)
C28 0.105(14) 0.077(12) 0.073(10) 0.014(9) 0.014(10) -0.033(11)
C29 0.121(18) 0.078(15) 0.23(3) 0.022(16) -0.078(19) -0.026(13)
C30 0.16(2) 0.097(16) 0.112(15) -0.018(13) -0.005(15) 0.047(15)
C31 0.133(18) 0.094(16) 0.104(14) -0.030(12) -0.021(13) -0.001(13)
C32 0.142(18) 0.075(13) 0.144(17) 0.002(12) -0.074(15) -0.038(13)
Fe1 0.0457(10) 0.0426(9) 0.0378(8) 0.0001(7) -0.0053(7) 0.0023(8)
Ni1 0.0398(8) 0.0651(11) 0.0347(7) -0.0033(7) 0.0032(6) -0.0080(8)
Ni2 0.0430(8) 0.0414(8) 0.0459(8) 0.0035(7) 0.0024(6) -0.0016(7)
O1 0.099(9) 0.064(7) 0.159(12) -0.012(8) -0.014(8) -0.009(7)
P1 0.0390(16) 0.0463(18) 0.0346(13) -0.0017(13) -0.0002(12) 0.0004(14)
P2 0.0408(16) 0.0484(18) 0.0327(13) -0.0047(13) 0.0008(12) -0.0012(14)

loop_
_atom_type_symbol
_atom_type_description
_atom_type_scat_dispersion_real
_atom_type_scat_dispersion_imag
_atom_type_scat_source
C C 0.0033 0.0016 'International Tables Vol C Tables 4.2.6.8 and 6.1.1.4'
H H 0.0000 0.0000 'International Tables Vol C Tables 4.2.6.8 and 6.1.1.4'
Fe Fe 0.3463 0.8444 'International Tables Vol C Tables 4.2.6.8 and 6.1.1.4'
Ni Ni 0.3393 1.1124 'International Tables Vol C Tables 4.2.6.8 and 6.1.1.4'
O O 0.0106 0.0060 'International Tables Vol C Tables 4.2.6.8 and 6.1.1.4'
P P 0.1023 0.0942 'International Tables Vol C Tables 4.2.6.8 and 6.1.1.4'

loop_
_geom_angle_atom_site_label_1
_geom_angle_atom_site_label_2
_geom_angle_atom_site_label_3
_geom_angle
_geom_angle_site_symmetry_1
_geom_angle_site_symmetry_3
C2 C1 C5 105.3(11) . .
C2 C1 P1 127.5(9) . .
C5 C1 P1 126.4(9) . .
C2 C1 Fe1 68.8(6) . .
C5 C1 Fe1 67.4(6) . .
P1 C1 Fe1 120.4(5) . .
C3 C2 C1 109.1(12) . .
C3 C2 Fe1 70.0(7) . .
C1 C2 Fe1 69.7(6) . .
C3 C2 H2A 125.4 . .
C1 C2 H2A 125.4 . .
Fe1 C2 H2A 126.4 . .
C2 C3 C4 109.3(12) . .
C2 C3 Fe1 69.7(6) . .
C4 C3 Fe1 69.8(7) . .
C2 C3 H3A 125.4 . .
C4 C3 H3A 125.4 . .
Fe1 C3 H3A 126.7 . .
C3 C4 C5 107.8(12) . .
C3 C4 Fe1 69.7(7) . .
C5 C4 Fe1 68.1(6) . .
C3 C4 H4A 126.1 . .
C5 C4 H4A 126.1 . .
Fe1 C4 H4A 127.7 . .
C4 C5 C1 108.4(12) . .
C4 C5 Fe1 70.6(7) . .
C1 C5 Fe1 70.4(6) . .
C4 C5 H5A 125.8 . .
C1 C5 H5A 125.8 . .
Fe1 C5 H5A 124.8 . .
C7 C6 C10 105.0(10) . .
C7 C6 P2 127.1(9) . .
C10 C6 P2 127.6(9) . .
C7 C6 Fe1 69.0(6) . .
C10 C6 Fe1 69.5(6) . .
P2 C6 Fe1 120.8(5) . .
C8 C7 C6 109.2(12) . .
C8 C7 Fe1 70.7(7) . .
C6 C7 Fe1 69.0(6) . .
C8 C7 H7A 125.4 . .
C6 C7 H7A 125.4 . .
Fe1 C7 H7A 126.5 . .
C7 C8 C9 109.2(13) . .
C7 C8 Fe1 69.3(7) . .
C9 C8 Fe1 69.8(7) . .
C7 C8 H8A 125.4 . .
C9 C8 H8A 125.4 . .
Fe1 C8 H8A 127.1 . .
C10 C9 C8 107.7(12) . .
C10 C9 Fe1 69.4(7) . .
C8 C9 Fe1 69.6(7) . .
C10 C9 H9A 126.2 . .
C8 C9 H9A 126.2 . .
Fe1 C9 H9A 126.4 . .
C9 C10 C6 109.0(11) . .
C9 C10 Fe1 70.1(7) . .
C6 C10 Fe1 68.6(6) . .
C9 C10 H10A 125.5 . .
C6 C10 H10A 125.5 . .
Fe1 C10 H10A 127.3 . .
C12 C11 C14 110.0(11) . .
C12 C11 C13 108.2(10) . .
C14 C11 C13 110.3(10) . .
C12 C11 P1 111.1(8) . .
C14 C11 P1 107.8(7) . .
C13 C11 P1 109.4(8) . .
C11 C12 H12A 109.5 . .
C11 C12 H12B 109.5 . .
H12A C12 H12B 109.5 . .
C11 C12 H12C 109.5 . .
H12A C12 H12C 109.5 . .
H12B C12 H12C 109.5 . .
C11 C13 H13A 109.5 . .
C11 C13 H13B 109.5 . .
H13A C13 H13B 109.5 . .
C11 C13 H13C 109.5 . .
H13A C13 H13C 109.5 . .
H13B C13 H13C 109.5 . .
C11 C14 H14C 109.5 . .
C11 C14 H14B 109.5 . .
H14C C14 H14B 109.5 . .
C11 C14 H14A 109.5 . .
H14C C14 H14A 109.5 . .
H14B C14 H14A 109.5 . .
C18 C15 C16 110.7(10) . .
C18 C15 C17 107.2(10) . .
C16 C15 C17 108.7(11) . .
C18 C15 P2 111.9(9) . .
C16 C15 P2 108.0(8) . .
C17 C15 P2 110.3(8) . .
C15 C16 H16A 109.5 . .
C15 C16 H16B 109.5 . .
H16A C16 H16B 109.5 . .
C15 C16 H16C 109.5 . .
H16A C16 H16C 109.5 . .
H16B C16 H16C 109.5 . .
C15 C17 H17A 109.5 . .
C15 C17 H17B 109.5 . .
H17A C17 H17B 109.5 . .
C15 C17 H17C 109.5 . .
H17A C17 H17C 109.5 . .
H17B C17 H17C 109.5 . .
C15 C18 H18C 109.5 . .
C15 C18 H18B 109.5 . .
H18C C18 H18B 109.5 . .
C15 C18 H18A 109.5 . .
H18C C18 H18A 109.5 . .
H18B C18 H18A 109.5 . .
C20 C19 C23 103.6(12) . .
C20 C19 C19 127.8(16) . 3_665
C23 C19 C19 128.5(14) . 3_665
C20 C19 Ni1 68.2(7) . .
C23 C19 Ni1 65.8(7) . .
C19 C19 Ni1 127.1(12) 3_665 .
C19 C20 C21 108.8(13) . .
C19 C20 Ni1 74.4(7) . .
C21 C20 Ni1 67.8(7) . .
C19 C20 H20A 125.6 . .
C21 C20 H20A 125.6 . .
Ni1 C20 H20A 123.8 . .
C22 C21 C20 111.1(14) . .
C22 C21 Ni1 72.3(8) . .
C20 C21 Ni1 73.3(7) . .
C22 C21 H21A 124.4 . .
C20 C21 H21A 124.4 . .
Ni1 C21 H21A 121.5 . .
C21 C22 C23 104.1(15) . .
C21 C22 Ni1 69.9(8) . .
C23 C22 Ni1 69.6(8) . .
C21 C22 H22A 128.0 . .
C23 C22 H22A 128.0 . .
Ni1 C22 H22A 124.2 . .
C19 C23 C22 112.2(12) . .
C19 C23 Ni1 76.3(8) . .
C22 C23 Ni1 70.7(8) . .
C19 C23 H23A 123.9 . .
C22 C23 H23A 123.9 . .
Ni1 C23 H23A 120.6 . .
C28 C24 C25 106.7(14) . .
C28 C24 Ni2 69.6(9) . .
C25 C24 Ni2 68.1(8) . .
C28 C24 H24A 126.6 . .
C25 C24 H24A 126.6 . .
Ni2 C24 H24A 127.2 . .
C26 C25 C24 109.2(13) . .
C26 C25 Ni2 72.3(8) . .
C24 C25 Ni2 73.7(8) . .
C26 C25 H25A 125.4 . .
C24 C25 H25A 125.4 . .
Ni2 C25 H25A 120.3 . .
C27 C26 C25 108.1(15) . .
C27 C26 Ni2 70.1(9) . .
C25 C26 Ni2 69.9(8) . .
C27 C26 H26A 125.9 . .
C25 C26 H26A 125.9 . .
Ni2 C26 H26A 125.6 . .
C26 C27 C28 109.2(15) . .
C26 C27 Ni2 72.9(9) . .
C28 C27 Ni2 71.7(9) . .
C26 C27 H27A 125.4 . .
C28 C27 H27A 125.4 . .
Ni2 C27 H27A 121.7 . .
C24 C28 C27 106.6(15) . .
C24 C28 Ni2 72.8(9) . .
C27 C28 Ni2 69.0(9) . .
C24 C28 H28A 126.7 . .
C27 C28 H28A 126.7 . .
Ni2 C28 H28A 123.2 . .
O1 C29 C30 109.5(16) . .
O1 C29 H29A 109.8 . .
C30 C29 H29A 109.8 . .
O1 C29 H29B 109.8 . .
C30 C29 H29B 109.8 . .
H29A C29 H29B 108.2 . .
C29 C30 C31 104.7(17) . .
C29 C30 H30A 110.8 . .
C31 C30 H30A 110.8 . .
C29 C30 H30B 110.8 . .
C31 C30 H30B 110.8 . .
H30A C30 H30B 108.9 . .
C32 C31 C30 106.6(17) . .
C32 C31 H31A 110.4 . .
C30 C31 H31A 110.4 . .
C32 C31 H31B 110.4 . .
C30 C31 H31B 110.4 . .
H31A C31 H31B 108.6 . .
C31 C32 O1 106.8(15) . .
C31 C32 H32B 110.4 . .
O1 C32 H32B 110.4 . .
C31 C32 H32A 110.4 . .
O1 C32 H32A 110.4 . .
H32B C32 H32A 108.6 . .
C5 Fe1 C6 119.4(5) . .
C5 Fe1 C7 158.0(5) . .
C6 Fe1 C7 42.0(4) . .
C5 Fe1 C10 104.8(5) . .
C6 Fe1 C10 41.9(4) . .
C7 Fe1 C10 69.1(5) . .
C5 Fe1 C2 69.8(5) . .
C6 Fe1 C2 119.6(5) . .
C7 Fe1 C2 107.0(5) . .
C10 Fe1 C2 156.6(5) . .
C5 Fe1 C8 158.9(5) . .
C6 Fe1 C8 69.4(5) . .
C7 Fe1 C8 40.0(5) . .
C10 Fe1 C8 68.1(5) . .
C2 Fe1 C8 124.6(5) . .
C5 Fe1 C3 69.1(5) . .
C6 Fe1 C3 157.2(5) . .
C7 Fe1 C3 123.3(5) . .
C10 Fe1 C3 160.6(5) . .
C2 Fe1 C3 40.3(5) . .
C8 Fe1 C3 110.7(5) . .
C5 Fe1 C9 121.4(5) . .
C6 Fe1 C9 69.9(5) . .
C7 Fe1 C9 68.4(5) . .
C10 Fe1 C9 40.5(5) . .
C2 Fe1 C9 161.3(5) . .
C8 Fe1 C9 40.5(5) . .
C3 Fe1 C9 125.9(5) . .
C5 Fe1 C4 41.3(5) . .
C6 Fe1 C4 158.1(5) . .
C7 Fe1 C4 159.4(5) . .
C10 Fe1 C4 123.1(5) . .
C2 Fe1 C4 68.6(5) . .
C8 Fe1 C4 124.8(5) . .
C3 Fe1 C4 40.5(5) . .
C9 Fe1 C4 108.9(5) . .
C5 Fe1 C1 42.2(5) . .
C6 Fe1 C1 102.1(4) . .
C7 Fe1 C1 121.0(5) . .
C10 Fe1 C1 119.3(5) . .
C2 Fe1 C1 41.5(4) . .
C8 Fe1 C1 158.7(5) . .
C3 Fe1 C1 69.3(5) . .
C9 Fe1 C1 156.6(5) . .
C4 Fe1 C1 70.0(4) . .
C21 Ni1 C23 63.5(5) . .
C21 Ni1 C22 37.8(5) . .
C23 Ni1 C22 39.7(5) . .
C21 Ni1 C20 39.0(5) . .
C23 Ni1 C20 62.8(5) . .
C22 Ni1 C20 64.8(6) . .
C21 Ni1 P1 161.0(4) . .
C23 Ni1 P1 111.1(3) . .
C22 Ni1 P1 126.1(5) . .
C20 Ni1 P1 157.3(4) . .
C21 Ni1 P2 111.1(4) . .
C23 Ni1 P2 173.7(3) . .
C22 Ni1 P2 137.8(4) . .
C20 Ni1 P2 111.0(4) . .
P1 Ni1 P2 75.05(11) . .
C21 Ni1 C19 64.2(5) . .
C23 Ni1 C19 37.9(5) . .
C22 Ni1 C19 65.7(6) . .
C20 Ni1 C19 37.4(4) . .
P1 Ni1 C19 124.0(3) . .
P2 Ni1 C19 137.8(4) . .
C27 Ni2 C25 63.1(5) . .
C27 Ni2 C26 37.0(5) . .
C25 Ni2 C26 37.8(5) . .
C27 Ni2 C28 39.3(6) . .
C25 Ni2 C28 63.8(6) . .
C26 Ni2 C28 63.8(7) . .
C27 Ni2 P1 111.0(4) . .
C25 Ni2 P1 173.9(4) . .
C26 Ni2 P1 136.4(4) . .
C28 Ni2 P1 113.0(4) . .
C27 Ni2 P2 163.4(6) . .
C25 Ni2 P2 110.3(4) . .
C26 Ni2 P2 128.5(4) . .
C28 Ni2 P2 154.1(6) . .
P1 Ni2 P2 74.85(11) . .
C27 Ni2 C24 63.7(6) . .
C25 Ni2 C24 38.2(5) . .
C26 Ni2 C24 63.4(6) . .
C28 Ni2 C24 37.6(6) . .
P1 Ni2 C24 142.0(5) . .
P2 Ni2 C24 121.8(4) . .
C29 O1 C32 107.2(15) . .
C1 P1 C11 100.9(5) . .
C1 P1 Ni1 112.4(4) . .
C11 P1 Ni1 118.7(4) . .
C1 P1 Ni2 109.3(4) . .
C11 P1 Ni2 119.1(4) . .
Ni1 P1 Ni2 96.73(12) . .
C1 P1 P2 98.6(3) . .
C11 P1 P2 160.5(4) . .
Ni1 P1 P2 52.55(9) . .
Ni2 P1 P2 52.58(10) . .
C6 P2 C15 101.8(5) . .
C6 P2 Ni1 110.2(4) . .
C15 P2 Ni1 118.5(4) . .
C6 P2 Ni2 110.9(3) . .
C15 P2 Ni2 119.1(4) . .
Ni1 P2 Ni2 96.59(12) . .
C6 P2 P1 98.0(3) . .
C15 P2 P1 160.1(4) . .
Ni1 P2 P1 52.40(9) . .
Ni2 P2 P1 52.57(10) . .

loop_
_geom_bond_atom_site_label_1
_geom_bond_atom_site_label_2
_geom_bond_distance
_geom_bond_site_symmetry_2
C1 C2 1.446(15) .
C1 C5 1.460(16) .
C1 P1 1.789(12) .
C1 Fe1 2.046(11) .
C2 C3 1.403(17) .
C2 Fe1 2.034(11) .
C2 H2A 0.9500 .
C3 C4 1.411(18) .
C3 Fe1 2.038(11) .
C3 H3A 0.9500 .
C4 C5 1.428(17) .
C4 Fe1 2.040(12) .
C4 H4A 0.9500 .
C5 Fe1 2.006(12) .
C5 H5A 0.9500 .
C6 C7 1.447(15) .
C6 C10 1.448(15) .
C6 P2 1.809(11) .
C6 Fe1 2.018(11) .
C7 C8 1.388(17) .
C7 Fe1 2.019(12) .
C7 H7A 0.9500 .
C8 C9 1.412(18) .
C8 Fe1 2.037(12) .
C8 H8A 0.9500 .
C9 C10 1.409(18) .
C9 Fe1 2.040(12) .
C9 H9A 0.9500 .
C10 Fe1 2.030(11) .
C10 H10A 0.9500 .
C11 C12 1.510(17) .
C11 C14 1.515(16) .
C11 C13 1.533(16) .
C11 P1 1.885(11) .
C12 H12A 0.9800 .
C12 H12B 0.9800 .
C12 H12C 0.9800 .
C13 H13A 0.9800 .
C13 H13B 0.9800 .
C13 H13C 0.9800 .
C14 H14C 0.9800 .
C14 H14B 0.9800 .
C14 H14A 0.9800 .
C15 C18 1.497(16) .
C15 C16 1.524(17) .
C15 C17 1.544(17) .
C15 P2 1.864(11) .
C16 H16A 0.9800 .
C16 H16B 0.9800 .
C16 H16C 0.9800 .
C17 H17A 0.9800 .
C17 H17B 0.9800 .
C17 H17C 0.9800 .
C18 H18C 0.9800 .
C18 H18B 0.9800 .
C18 H18A 0.9800 .
C19 C20 1.415(16) .
C19 C23 1.418(18) .
C19 C19 1.48(3) 3_665
C19 Ni1 2.244(13) .
C20 C21 1.420(19) .
C20 Ni1 2.163(12) .
C20 H20A 0.9500 .
C21 C22 1.363(19) .
C21 Ni1 2.091(12) .
C21 H21A 0.9500 .
C22 C23 1.437(18) .
C22 Ni1 2.121(15) .
C22 H22A 0.9500 .
C23 Ni1 2.107(13) .
C23 H23A 0.9500 .
C24 C28 1.39(2) .
C24 C25 1.404(19) .
C24 Ni2 2.177(14) .
C24 H24A 0.9500 .
C25 C26 1.374(18) .
C25 Ni2 2.104(13) .
C25 H25A 0.9500 .
C26 C27 1.34(2) .
C26 Ni2 2.134(14) .
C26 H26A 0.9500 .
C27 C28 1.43(2) .
C27 Ni2 2.100(14) .
C27 H27A 0.9500 .
C28 Ni2 2.136(15) .
C28 H28A 0.9500 .
C29 O1 1.40(2) .
C29 C30 1.41(3) .
C29 H29A 0.9900 .
C29 H29B 0.9900 .
C30 C31 1.48(2) .
C30 H30A 0.9900 .
C30 H30B 0.9900 .
C31 C32 1.39(2) .
C31 H31A 0.9900 .
C31 H31B 0.9900 .
C32 O1 1.414(18) .
C32 H32B 0.9900 .
C32 H32A 0.9900 .
Ni1 P1 2.165(3) .
Ni1 P2 2.169(3) .
Ni2 P1 2.172(3) .
Ni2 P2 2.172(3) .
P1 P2 2.640(4) .
